data_2215524
loop_
_publ_author_name
'Sarojini, B. K.'
'Narayana, B.'
'Swamy, M. T.'
'Yathirajan, H. S.'
'Bolte, Michael'

_publ_section_title
;
 5-Bromo-3-(methylaminocarbonyl)pyridinium picrate
;
_journal_coeditor_code HB2557
_journal_issue 10
_journal_name_full 'Acta Crystallographica Section E'
_journal_page_first o4181
_journal_page_last o4181
_journal_paper_doi 10.1107/S1600536807046934
_journal_volume 63
_journal_year 2007
_chemical_formula_iupac 'C7 H8 Br N2 O +, C6 H2 N3 O7 -'
_chemical_formula_moiety 'C7 H8 Br N2 O +, C6 H2 N3 O7 -'
_chemical_formula_sum 'C13 H10 Br N5 O8'
_chemical_formula_weight 444.17
_chemical_name_systematic
;
5-Bromo-3-(methylaminocarbonyl)pyridinium picrate
;
_space_group_IT_number 1
_symmetry_cell_setting triclinic
_symmetry_space_group_name_Hall 'P 1'
_symmetry_space_group_name_H-M 'P 1'
_atom_sites_solution_hydrogens geom
_atom_sites_solution_primary direct
_atom_sites_solution_secondary difmap
_audit_creation_method SHELXL-97
_cell_angle_alpha 93.802(13)
_cell_angle_beta 97.688(13)
_cell_angle_gamma 98.280(12)
_cell_formula_units_Z 1
_cell_length_a 4.6684(7)
_cell_length_b 7.0328(11)
_cell_length_c 12.842(2)
_cell_measurement_reflns_used 5412
_cell_measurement_temperature 173(2)
_cell_measurement_theta_max 25.7
_cell_measurement_theta_min 3.5
_cell_volume 411.90(11)
_computing_cell_refinement 'X-AREA (Stoe & Cie, 2001)'
_computing_data_collection 'X-AREA (Stoe & Cie, 2001)'
_computing_data_reduction 'X-AREA (Stoe & Cie, 2001)'
_computing_molecular_graphics 'PLATON (Spek, 2003) and XP in SHELXTL-Plus (Sheldrick, 1991)'
_computing_publication_material 'PLATON (Spek, 2003)'
_computing_structure_refinement 'SHELXL97 (Sheldrick, 1997)'
_computing_structure_solution 'SHELXS97 (Sheldrick, 1997)'
_diffrn_ambient_temperature 173(2)
_diffrn_measured_fraction_theta_full 0.997
_diffrn_measured_fraction_theta_max 0.993
_diffrn_measurement_device_type 'Stoe IPDSII two-circle'
_diffrn_measurement_method \w
_diffrn_radiation_monochromator graphite
_diffrn_radiation_source 'fine-focus sealed tube'
_diffrn_radiation_type MoK\a
_diffrn_radiation_wavelength 0.71073
_diffrn_reflns_av_R_equivalents 0.1221
_diffrn_reflns_av_sigmaI/netI 0.1245
_diffrn_reflns_limit_h_max 5
_diffrn_reflns_limit_h_min -5
_diffrn_reflns_limit_k_max 8
_diffrn_reflns_limit_k_min -8
_diffrn_reflns_limit_l_max 15
_diffrn_reflns_limit_l_min -15
_diffrn_reflns_number 6268
_diffrn_reflns_theta_full 25.00
_diffrn_reflns_theta_max 25.59
_diffrn_reflns_theta_min 3.47
_diffrn_standards_number 0
_exptl_absorpt_coefficient_mu 2.552
_exptl_absorpt_correction_T_max 0.6427
_exptl_absorpt_correction_T_min 0.6036
_exptl_absorpt_correction_type multi-scan
_exptl_absorpt_process_details '(MULABS; Spek, 2003; Blessing, 1995)'
_exptl_crystal_colour yellow
_exptl_crystal_density_diffrn 1.791
_exptl_crystal_density_method 'not measured'
_exptl_crystal_description block
_exptl_crystal_F_000 222
_exptl_crystal_size_max 0.22
_exptl_crystal_size_mid 0.20
_exptl_crystal_size_min 0.19
_refine_diff_density_max 1.152
_refine_diff_density_min -1.296
_refine_ls_abs_structure_details 'Flack (1983), 1416 Friedel pairs'
_refine_ls_abs_structure_Flack 0.06(3)
_refine_ls_extinction_expression Fc^*^=kFc[1+0.001xFc^2^\l^3^/sin(2\q)]^-1/4^
_refine_ls_goodness_of_fit_ref 1.153
_refine_ls_hydrogen_treatment constr
_refine_ls_matrix_type full
_refine_ls_number_parameters 244
_refine_ls_number_reflns 2966
_refine_ls_number_restraints 3
_refine_ls_restrained_S_all 1.152
_refine_ls_R_factor_all 0.1043
_refine_ls_R_factor_gt 0.1031
_refine_ls_shift/su_max 0.000
_refine_ls_shift/su_mean 0.000
_refine_ls_structure_factor_coef Fsqd
_refine_ls_weighting_details 'calc w=1/[\s^2^(Fo^2^)+(0.2P)^2^] where P=(Fo^2^+2Fc^2^)/3'
_refine_ls_weighting_scheme calc
_refine_ls_wR_factor_gt 0.2604
_refine_ls_wR_factor_ref 0.2629
_reflns_number_gt 2898
_reflns_number_total 2966
_reflns_threshold_expression I>2\s(I)
_cod_data_source_file hb2557.cif
_cod_data_source_block I
_cod_database_code 2215524
_cod_database_fobs_code 2215524

loop_
_symmetry_equiv_pos_as_xyz
'x, y, z'

loop_
_atom_site_type_symbol
_atom_site_label
_atom_site_fract_x
_atom_site_fract_y
_atom_site_fract_z
_atom_site_U_iso_or_equiv
_atom_site_adp_type
_atom_site_calc_flag
_atom_site_refinement_flags
_atom_site_occupancy
Br Br1 0.80717(7) 0.12358(7) 0.79387(6) 0.0446(4) Uani d . 1
O O1 0.0789(16) 0.8106(13) 0.8851(7) 0.0452(18) Uani d . 1
N N1 0.547(2) 0.8204(15) 0.9724(8) 0.040(2) Uani d . 1
H H1 0.7077 0.7676 0.9783 0.048 Uiso calc R 1
C C1 0.379(2) 0.5947(18) 0.8161(10) 0.041(2) Uani d . 1
C C2 0.560(3) 0.4597(17) 0.8415(10) 0.042(2) Uani d . 1
H H2 0.6673 0.4644 0.9102 0.050 Uiso calc R 1
C C3 0.582(3) 0.313(2) 0.7614(10) 0.050(3) Uani d . 1
C C4 0.419(2) 0.3107(16) 0.6629(9) 0.041(2) Uani d . 1
H H4 0.4312 0.2147 0.6088 0.050 Uiso calc R 1
N N5 0.240(3) 0.4456(15) 0.6434(8) 0.039(2) Uani d . 1
H H5 0.1387 0.4418 0.5801 0.047 Uiso calc R 1
C C6 0.212(3) 0.584(2) 0.7170(10) 0.040(2) Uani d . 1
H H6 0.0800 0.6728 0.7018 0.048 Uiso calc R 1
C C7 0.323(2) 0.7498(19) 0.8939(11) 0.038(2) Uani d . 1
C C8 0.526(3) 0.979(2) 1.0457(11) 0.056(3) Uani d . 1
H H8A 0.3871 1.0576 1.0129 0.085 Uiso calc R 1
H H8B 0.7186 1.0586 1.0651 0.085 Uiso calc R 1
H H8C 0.4573 0.9299 1.1091 0.085 Uiso calc R 1
C C11 -0.484(3) 0.7005(19) 0.3974(11) 0.047(3) Uani d . 1
C C12 -0.299(3) 0.5557(19) 0.4251(11) 0.046(2) Uani d . 1
C C13 -0.292(2) 0.4168(19) 0.3371(9) 0.045(2) Uani d . 1
C C14 -0.469(2) 0.4101(18) 0.2417(8) 0.042(2) Uani d . 1
H H14 -0.4666 0.3117 0.1876 0.051 Uiso calc R 1
C C15 -0.649(3) 0.5457(19) 0.2252(10) 0.046(2) Uani d . 1
C C16 -0.654(3) 0.6999(18) 0.3012(9) 0.042(2) Uani d . 1
H H16 -0.7683 0.7986 0.2864 0.051 Uiso calc R 1
N N11 -0.491(3) 0.8562(17) 0.4781(10) 0.049(2) Uani d . 1
N N12 -0.103(3) 0.2703(18) 0.3510(8) 0.051(2) Uani d . 1
N N13 -0.839(3) 0.5355(19) 0.1231(10) 0.055(3) Uani d . 1
O O11 -0.172(3) 0.553(2) 0.5176(8) 0.072(3) Uani d . 1
O O12 0.081(2) 0.2845(16) 0.4273(8) 0.060(2) Uani d . 1
O O13 -0.115(2) 0.143(2) 0.2774(9) 0.068(3) Uani d . 1
O O14 -0.828(3) 0.416(2) 0.0549(10) 0.073(4) Uani d . 1
O O15 -1.009(2) 0.660(2) 0.1133(10) 0.068(3) Uani d . 1
O O16 -0.498(6) 1.018(3) 0.4500(17) 0.124(7) Uani d . 1
O O17 -0.488(8) 0.822(3) 0.5712(18) 0.162(14) Uani d . 1

loop_
_atom_site_aniso_label
_atom_site_aniso_U_11
_atom_site_aniso_U_22
_atom_site_aniso_U_33
_atom_site_aniso_U_12
_atom_site_aniso_U_13
_atom_site_aniso_U_23
Br1 0.0394(5) 0.0423(5) 0.0511(6) 0.0075(3) 0.0010(3) 0.0043(3)
O1 0.030(4) 0.049(4) 0.054(5) 0.008(3) -0.002(3) 0.002(4)
N1 0.031(5) 0.049(5) 0.038(5) 0.008(4) -0.002(4) -0.006(4)
C1 0.030(5) 0.045(6) 0.038(6) -0.008(4) -0.013(4) 0.007(5)
C2 0.040(5) 0.043(5) 0.038(5) -0.004(4) -0.001(4) 0.006(4)
C3 0.041(6) 0.062(7) 0.041(6) -0.011(5) -0.001(5) 0.013(5)
C4 0.039(5) 0.041(5) 0.040(5) 0.004(4) 0.001(4) -0.008(4)
N5 0.041(5) 0.038(5) 0.034(5) 0.007(4) -0.008(4) 0.004(4)
C6 0.040(6) 0.051(7) 0.031(6) 0.015(5) -0.002(5) 0.010(5)
C7 0.025(5) 0.041(6) 0.044(6) 0.000(4) -0.004(5) 0.007(5)
C8 0.050(6) 0.066(8) 0.049(7) 0.006(6) 0.004(5) -0.019(6)
C11 0.045(6) 0.052(6) 0.044(7) 0.011(5) -0.002(5) 0.008(5)
C12 0.047(6) 0.051(6) 0.036(6) 0.006(5) -0.002(5) 0.002(5)
C13 0.036(5) 0.057(6) 0.038(5) 0.000(4) -0.001(4) 0.006(5)
C14 0.040(5) 0.056(6) 0.026(4) -0.004(5) 0.002(4) 0.001(4)
C15 0.048(6) 0.048(6) 0.034(6) -0.006(5) -0.003(5) 0.002(4)
C16 0.049(6) 0.045(5) 0.030(5) 0.004(4) -0.003(5) 0.008(4)
N11 0.053(6) 0.044(6) 0.041(6) -0.005(4) -0.006(4) 0.003(5)
N12 0.053(6) 0.064(7) 0.032(4) 0.008(5) 0.001(4) -0.010(4)
N13 0.051(6) 0.066(8) 0.038(6) -0.008(5) -0.016(5) 0.006(5)
O11 0.075(7) 0.098(9) 0.038(5) 0.026(6) -0.019(5) -0.007(5)
O12 0.063(6) 0.065(6) 0.050(5) 0.020(5) -0.003(4) 0.001(4)
O13 0.063(7) 0.079(7) 0.058(6) 0.028(6) -0.011(5) -0.015(5)
O14 0.090(9) 0.079(8) 0.037(6) -0.016(6) 0.000(6) -0.008(6)
O15 0.047(5) 0.098(9) 0.055(6) 0.009(5) -0.013(5) 0.030(6)
O16 0.20(2) 0.078(10) 0.115(13) 0.060(12) 0.048(14) 0.026(9)
O17 0.30(4) 0.081(12) 0.080(13) -0.013(17) 0.014(18) -0.032(11)

loop_
_atom_type_symbol
_atom_type_description
_atom_type_scat_dispersion_real
_atom_type_scat_dispersion_imag
_atom_type_scat_source
C C 0.0033 0.0016 'International Tables Vol C Tables 4.2.6.8 and 6.1.1.4'
H H 0.0000 0.0000 'International Tables Vol C Tables 4.2.6.8 and 6.1.1.4'
Br Br -0.2901 2.4595 'International Tables Vol C Tables 4.2.6.8 and 6.1.1.4'
N N 0.0061 0.0033 'International Tables Vol C Tables 4.2.6.8 and 6.1.1.4'
O O 0.0106 0.0060 'International Tables Vol C Tables 4.2.6.8 and 6.1.1.4'

loop_
_geom_angle_atom_site_label_1
_geom_angle_atom_site_label_2
_geom_angle_atom_site_label_3
_geom_angle
C7 N1 C8 121.2(11)
C7 N1 H1 119.4
C8 N1 H1 119.4
C2 C1 C6 121.3(14)
C2 C1 C7 123.9(10)
C6 C1 C7 114.6(11)
C1 C2 C3 118.2(11)
C1 C2 H2 120.9
C3 C2 H2 120.9
C4 C3 C2 118.8(12)
C4 C3 Br1 121.6(10)
C2 C3 Br1 119.6(9)
N5 C4 C3 120.2(11)
N5 C4 H4 119.9
C3 C4 H4 119.9
C6 N5 C4 122.6(10)
C6 N5 H5 118.7
C4 N5 H5 118.7
N5 C6 C1 118.8(12)
N5 C6 H6 120.6
C1 C6 H6 120.6
O1 C7 N1 122.7(13)
O1 C7 C1 120.7(11)
N1 C7 C1 116.6(10)
N1 C8 H8A 109.5
N1 C8 H8B 109.5
H8A C8 H8B 109.5
N1 C8 H8C 109.5
H8A C8 H8C 109.5
H8B C8 H8C 109.5
C16 C11 C12 124.6(12)
C16 C11 N11 117.9(11)
C12 C11 N11 117.5(11)
O11 C12 C13 125.6(13)
O11 C12 C11 121.6(13)
C13 C12 C11 112.8(11)
C14 C13 C12 123.0(12)
C14 C13 N12 117.8(11)
C12 C13 N12 119.1(10)
C15 C14 C13 119.6(11)
C15 C14 H14 120.2
C13 C14 H14 120.2
C14 C15 C16 122.6(11)
C14 C15 N13 118.9(12)
C16 C15 N13 118.4(12)
C11 C16 C15 117.0(12)
C11 C16 H16 121.5
C15 C16 H16 121.5
O16 N11 O17 122.2(19)
O16 N11 C11 117.8(14)
O17 N11 C11 120.0(16)
O12 N12 O13 120.9(12)
O12 N12 C13 120.0(11)
O13 N12 C13 118.6(10)
O14 N13 O15 122.9(13)
O14 N13 C15 120.6(14)
O15 N13 C15 116.5(13)

loop_
_geom_bond_atom_site_label_1
_geom_bond_atom_site_label_2
_geom_bond_distance
Br1 C3 1.848(15)
O1 C7 1.268(15)
N1 C7 1.363(15)
N1 C8 1.436(16)
N1 H1 0.8800
C1 C2 1.386(18)
C1 C6 1.393(17)
C1 C7 1.51(2)
C2 C3 1.430(19)
C2 H2 0.9500
C3 C4 1.385(16)
C4 N5 1.367(16)
C4 H4 0.9500
N5 C6 1.343(18)
N5 H5 0.8800
C6 H6 0.9500
C8 H8A 0.9800
C8 H8B 0.9800
C8 H8C 0.9800
C11 C16 1.373(17)
C11 C12 1.461(18)
C11 N11 1.464(19)
C12 O11 1.257(17)
C12 C13 1.451(18)
C13 C14 1.377(15)
C13 N12 1.455(18)
C14 C15 1.367(19)
C14 H14 0.9500
C15 C16 1.414(19)
C15 N13 1.472(15)
C16 H16 0.9500
N11 O16 1.22(2)
N11 O17 1.23(3)
N12 O12 1.202(15)
N12 O13 1.246(16)
N13 O14 1.18(2)
N13 O15 1.265(19)

loop_
_geom_hbond_atom_site_label_D
_geom_hbond_atom_site_label_H
_geom_hbond_atom_site_label_A
_geom_hbond_site_symmetry_A
_geom_hbond_distance_DH
_geom_hbond_distance_HA
_geom_hbond_distance_DA
_geom_hbond_angle_DHA
N1 H1 O1 1_655 0.88 2.23 2.865(13) 129
N1 H1 O15 1_756 0.88 2.28 2.964(14) 135
N5 H5 O11 . 0.88 1.86 2.572(15) 137
N5 H5 O12 . 0.88 2.15 2.885(15) 140

loop_
_geom_torsion_atom_site_label_1
_geom_torsion_atom_site_label_2
_geom_torsion_atom_site_label_3
_geom_torsion_atom_site_label_4
_geom_torsion
C6 C1 C2 C3 3.0(16)
C7 C1 C2 C3 176.6(9)
C1 C2 C3 C4 -1.0(16)
C1 C2 C3 Br1 -177.0(8)
C2 C3 C4 N5 -0.2(17)
Br1 C3 C4 N5 175.7(9)
C3 C4 N5 C6 -0.4(18)
C4 N5 C6 C1 2.3(18)
C2 C1 C6 N5 -3.6(17)
C7 C1 C6 N5 -177.8(11)
C8 N1 C7 O1 -4.7(19)
C8 N1 C7 C1 174.8(12)
C2 C1 C7 O1 -148.3(11)
C6 C1 C7 O1 25.6(15)
C2 C1 C7 N1 32.1(16)
C6 C1 C7 N1 -153.9(11)
C16 C11 C12 O11 -172.7(15)
N11 C11 C12 O11 7(2)
C16 C11 C12 C13 5(2)
N11 C11 C12 C13 -175.8(11)
O11 C12 C13 C14 170.0(14)
C11 C12 C13 C14 -7.1(18)
O11 C12 C13 N12 -7(2)
C11 C12 C13 N12 176.4(11)
C12 C13 C14 C15 3.9(18)
N12 C13 C14 C15 -179.6(11)
C13 C14 C15 C16 2.7(19)
C13 C14 C15 N13 -179.5(11)
C12 C11 C16 C15 1(2)
N11 C11 C16 C15 -178.5(12)
C14 C15 C16 C11 -5(2)
N13 C15 C16 C11 177.1(11)
C16 C11 N11 O16 -39(2)
C12 C11 N11 O16 140.9(19)
C16 C11 N11 O17 141(2)
C12 C11 N11 O17 -39(3)
C14 C13 N12 O12 170.6(12)
C12 C13 N12 O12 -12.7(18)
C14 C13 N12 O13 -1.7(18)
C12 C13 N12 O13 174.9(12)
C14 C15 N13 O14 -3(2)
C16 C15 N13 O14 175.1(14)
C14 C15 N13 O15 177.3(12)
C16 C15 N13 O15 -4.9(19)
